data_4120501
loop_
_publ_author_name
'Widger, Leland R.'
'Davies, Casey G.'
'Yang, Tzuhsiung'
'Siegler, Maxime A.'
'Troeppner, Oliver'
'Jameson, Guy N. L.'
'Ivanovi\'c-Burmazovi\'c, Ivana'
'Goldberg, David P.'

_publ_section_title
;
 Dramatically Accelerated Selective Oxygen-Atom Transfer by a Nonheme
 Iron(IV)-Oxo Complex: Tuning of the First and Second Coordination
 Spheres.
;
_journal_issue 7
_journal_name_full 'Journal of the American Chemical Society'
_journal_page_first 2699
_journal_page_last 2702
_journal_paper_doi 10.1021/ja410240c
_journal_volume 136
_journal_year 2014
_chemical_formula_moiety 'C32 H34 Fe N6 O S, 2.0(B F4), C2 H3 N'
_chemical_formula_sum 'C34 H37 B2 F8 Fe N7 O S'
_chemical_formula_weight 821.24
_chemical_name_systematic
; 
 ? 
;
_space_group_IT_number 2
_symmetry_cell_setting triclinic
_symmetry_space_group_name_Hall '-P 1'
_symmetry_space_group_name_H-M 'P -1'
_atom_sites_solution_hydrogens difmap
_atom_sites_solution_primary direct
_atom_sites_solution_secondary difmap
_audit_creation_method SHELXL-97
_cell_angle_alpha 89.9635(17)
_cell_angle_beta 81.5135(19)
_cell_angle_gamma 81.8096(18)
_cell_formula_units_Z 4
_cell_length_a 12.7152(3)
_cell_length_b 17.1863(3)
_cell_length_c 17.3225(4)
_cell_measurement_reflns_used 14840
_cell_measurement_temperature 110(2)
_cell_measurement_theta_max 26.31
_cell_measurement_theta_min 1.67
_cell_volume 3705.00(14)
_computing_cell_refinement
;
CrysAlisPro, Agilent Technologies,
Version 1.171.35.11 (release 16-05-2011 CrysAlis171 .NET)
(compiled May 16 2011,17:55:39)
;
_computing_data_collection
;
CrysAlisPro, Agilent Technologies,
Version 1.171.35.11 (release 16-05-2011 CrysAlis171 .NET)
(compiled May 16 2011,17:55:39)
;
_computing_data_reduction
;
CrysAlisPro, Agilent Technologies,
Version 1.171.35.11 (release 16-05-2011 CrysAlis171 .NET)
(compiled May 16 2011,17:55:39)
;
_computing_molecular_graphics 'SHELXTL v6.10 (Sheldrick, 2008)'
_computing_publication_material 'SHELXTL v6.10 (Sheldrick, 2008)'
_computing_structure_refinement 'SHELXL-97 (Sheldrick, 2008)'
_computing_structure_solution 'SHELXS-97 (Sheldrick, 2008)'
_diffrn_ambient_temperature 110(2)
_diffrn_detector_area_resol_mean 15.989
_diffrn_measured_fraction_theta_full 0.999
_diffrn_measured_fraction_theta_max 0.999
_diffrn_measurement_device_type 'Goniometer KM4/Xcalibur, detector: Sapphire3'
_diffrn_measurement_method '\w scans'
_diffrn_radiation_monochromator graphite
_diffrn_radiation_source 'Enhance (Mo) X-ray Source'
_diffrn_radiation_type MoK\a
_diffrn_radiation_wavelength 0.71073
_diffrn_reflns_av_R_equivalents 0.0320
_diffrn_reflns_av_sigmaI/netI 0.0435
_diffrn_reflns_limit_h_max 15
_diffrn_reflns_limit_h_min -15
_diffrn_reflns_limit_k_max 21
_diffrn_reflns_limit_k_min -21
_diffrn_reflns_limit_l_max 21
_diffrn_reflns_limit_l_min -21
_diffrn_reflns_number 45414
_diffrn_reflns_theta_full 26.25
_diffrn_reflns_theta_max 26.25
_diffrn_reflns_theta_min 2.16
_exptl_absorpt_coefficient_mu 0.543
_exptl_absorpt_correction_T_max 0.934
_exptl_absorpt_correction_T_min 0.851
_exptl_absorpt_correction_type analytical
_exptl_absorpt_process_details
;
CrysAlisPro, Agilent Technologies,
Version 1.171.35.11 (release 16-05-2011 CrysAlis171 .NET)
(compiled May 16 2011,17:55:39)
Analytical numeric absorption correction using a multifaceted crystal
            model based on expressions derived by R.C. Clark & J.S. Reid.
(Clark, R. C. & Reid, J. S. (1995). Acta Cryst. A51, 887-897)
;
_exptl_crystal_colour red
_exptl_crystal_density_diffrn 1.472
_exptl_crystal_density_method 'not measured'
_exptl_crystal_description 'thick lath'
_exptl_crystal_F_000 1688
_exptl_crystal_size_max 0.39
_exptl_crystal_size_mid 0.25
_exptl_crystal_size_min 0.15
_refine_diff_density_max 0.671
_refine_diff_density_min -0.326
_refine_diff_density_rms 0.065
_refine_ls_extinction_method none
_refine_ls_goodness_of_fit_ref 1.056
_refine_ls_hydrogen_treatment constr
_refine_ls_matrix_type full
_refine_ls_number_parameters 1129
_refine_ls_number_reflns 14972
_refine_ls_number_restraints 579
_refine_ls_restrained_S_all 1.059
_refine_ls_R_factor_all 0.0552
_refine_ls_R_factor_gt 0.0386
_refine_ls_shift/su_max 0.002
_refine_ls_shift/su_mean 0.000
_refine_ls_structure_factor_coef Fsqd
_refine_ls_weighting_details 'calc w=1/[\s^2^(Fo^2^)+(0.0522P)^2^+1.3978P] where P=(Fo^2^+2Fc^2^)/3'
_refine_ls_weighting_scheme calc
_refine_ls_wR_factor_gt 0.0995
_refine_ls_wR_factor_ref 0.1072
_reflns_number_gt 11595
_reflns_number_total 14972
_reflns_threshold_expression I>2\s(I)
_cod_data_source_file ja410240c_si_001.cif
_cod_data_source_block 1
_cod_database_code 4120501

loop_
_symmetry_equiv_pos_as_xyz
'x, y, z'
'-x, -y, -z'

loop_
_atom_site_label
_atom_site_type_symbol
_atom_site_fract_x
_atom_site_fract_y
_atom_site_fract_z
_atom_site_U_iso_or_equiv
_atom_site_adp_type
_atom_site_occupancy
_atom_site_symmetry_multiplicity
_atom_site_calc_flag
_atom_site_refinement_flags
_atom_site_disorder_assembly
_atom_site_disorder_group
Fe1 Fe 0.61178(2) 0.299863(15) 0.226534(15) 0.01276(8) Uani 1 1 d . . .
S1A S 0.54871(4) 0.28152(3) 0.11162(3) 0.01544(11) Uani 1 1 d . . .
C1A C 0.5805(2) 0.28021(14) -0.07484(13) 0.0298(5) Uani 1 1 d . . .
C2A C 0.51065(17) 0.34500(12) -0.03095(12) 0.0213(4) Uani 1 1 d . . .
H2A1 H 0.4369 0.3315 -0.0200 0.026 Uiso 1 1 calc R . .
H2A2 H 0.5083 0.3924 -0.0635 0.026 Uiso 1 1 calc R . .
C3A C 0.54730(17) 0.36395(12) 0.04600(11) 0.0189(4) Uani 1 1 d . . .
H3A1 H 0.4985 0.4096 0.0718 0.023 Uiso 1 1 calc R . .
H3A2 H 0.6204 0.3788 0.0351 0.023 Uiso 1 1 calc R . .
C4A C 0.40984(16) 0.27317(12) 0.13766(11) 0.0171(4) Uani 1 1 d . . .
C5A C 0.37016(17) 0.21397(12) 0.10150(12) 0.0226(5) Uani 1 1 d . . .
H5A H 0.4150 0.1823 0.0612 0.027 Uiso 1 1 calc R . .
C6A C 0.26454(19) 0.20095(14) 0.12425(13) 0.0279(5) Uani 1 1 d . . .
H6A H 0.2370 0.1605 0.0996 0.034 Uiso 1 1 calc R . .
C7A C 0.20022(18) 0.24722(14) 0.18274(13) 0.0278(5) Uani 1 1 d . . .
H7A H 0.1282 0.2384 0.1986 0.033 Uiso 1 1 calc R . .
C8A C 0.23992(16) 0.30647(13) 0.21851(12) 0.0221(5) Uani 1 1 d . . .
H8A H 0.1942 0.3384 0.2581 0.027 Uiso 1 1 calc R . .
C9A C 0.34529(16) 0.32014(12) 0.19761(12) 0.0186(4) Uani 1 1 d . . .
C10A C 0.38739(16) 0.38144(12) 0.24152(12) 0.0178(4) Uani 1 1 d . . .
H10A H 0.4180 0.4189 0.2042 0.021 Uiso 1 1 calc R . .
H10B H 0.3276 0.4111 0.2776 0.021 Uiso 1 1 calc R . .
C11A C 0.43119(16) 0.28082(11) 0.33769(11) 0.0162(4) Uani 1 1 d . . .
H11A H 0.3517 0.2883 0.3447 0.019 Uiso 1 1 calc R . .
H11B H 0.4539 0.2838 0.3897 0.019 Uiso 1 1 calc R . .
C12A C 0.47496(16) 0.20149(11) 0.30008(11) 0.0163(4) Uani 1 1 d . . .
C13A C 0.42524(17) 0.13607(12) 0.31477(12) 0.0211(4) Uani 1 1 d . . .
H13A H 0.3574 0.1394 0.3470 0.025 Uiso 1 1 calc R . .
C14A C 0.47712(18) 0.06464(12) 0.28098(13) 0.0246(5) Uani 1 1 d . . .
H14A H 0.4446 0.0184 0.2903 0.030 Uiso 1 1 calc R . .
C15A C 0.57524(18) 0.06069(12) 0.23415(13) 0.0239(5) Uani 1 1 d . . .
H15A H 0.6120 0.0119 0.2122 0.029 Uiso 1 1 calc R . .
C16A C 0.61921(16) 0.12996(12) 0.21974(11) 0.0177(4) Uani 1 1 d . . .
C17A C 0.77789(16) 0.18512(12) 0.14886(11) 0.0177(4) Uani 1 1 d . . .
C18A C 0.88041(17) 0.16271(13) 0.09059(13) 0.0238(5) Uani 1 1 d . . .
C19A C 0.8480(2) 0.15006(15) 0.01034(13) 0.0348(6) Uani 1 1 d . . .
H19A H 0.8053 0.1067 0.0127 0.052 Uiso 1 1 calc R . .
H19B H 0.9127 0.1372 -0.0283 0.052 Uiso 1 1 calc R . .
H19C H 0.8053 0.1982 -0.0047 0.052 Uiso 1 1 calc R . .
C20A C 0.94671(18) 0.23053(15) 0.08627(15) 0.0362(6) Uani 1 1 d . . .
H20A H 1.0127 0.2167 0.0490 0.054 Uiso 1 1 calc R . .
H20B H 0.9652 0.2405 0.1380 0.054 Uiso 1 1 calc R . .
H20C H 0.9047 0.2779 0.0691 0.054 Uiso 1 1 calc R . .
C21A C 0.9467(2) 0.08723(16) 0.11472(16) 0.0421(7) Uani 1 1 d . . .
H21A H 0.9054 0.0433 0.1139 0.063 Uiso 1 1 calc R . .
H21B H 0.9633 0.0944 0.1675 0.063 Uiso 1 1 calc R . .
H21C H 1.0138 0.0758 0.0781 0.063 Uiso 1 1 calc R . .
C22A C 0.51135(16) 0.40600(11) 0.33288(11) 0.0175(4) Uani 1 1 d . . .
H22A H 0.4522 0.4377 0.3691 0.021 Uiso 1 1 calc R . .
C23A C 0.56837(16) 0.45538(11) 0.27294(11) 0.0171(4) Uani 1 1 d . . .
C24A C 0.56190(17) 0.53596(12) 0.27718(13) 0.0224(5) Uani 1 1 d . . .
H24A H 0.5154 0.5656 0.3181 0.027 Uiso 1 1 calc R . .
C25A C 0.62488(18) 0.57302(13) 0.22035(13) 0.0259(5) Uani 1 1 d . . .
H25A H 0.6223 0.6285 0.2218 0.031 Uiso 1 1 calc R . .
C26A C 0.69147(18) 0.52789(12) 0.16167(12) 0.0233(5) Uani 1 1 d . . .
H26A H 0.7354 0.5521 0.1223 0.028 Uiso 1 1 calc R . .
C27A C 0.69363(16) 0.44742(12) 0.16071(11) 0.0178(4) Uani 1 1 d . . .
H27A H 0.7400 0.4169 0.1204 0.021 Uiso 1 1 calc R . .
C28A C 0.59697(16) 0.36204(11) 0.37508(11) 0.0165(4) Uani 1 1 d . . .
C29A C 0.61249(17) 0.37495(12) 0.45067(12) 0.0208(4) Uani 1 1 d . . .
H29A H 0.5673 0.4151 0.4825 0.025 Uiso 1 1 calc R . .
C30A C 0.69578(18) 0.32800(13) 0.47950(13) 0.0244(5) Uani 1 1 d . . .
H30A H 0.7087 0.3356 0.5314 0.029 Uiso 1 1 calc R . .
C31A C 0.75925(18) 0.27036(13) 0.43169(12) 0.0232(5) Uani 1 1 d . . .
H31A H 0.8159 0.2373 0.4507 0.028 Uiso 1 1 calc R . .
C32A C 0.74032(16) 0.26066(12) 0.35611(12) 0.0187(4) Uani 1 1 d . . .
H32A H 0.7847 0.2210 0.3233 0.022 Uiso 1 1 calc R . .
N1A N 0.6370(2) 0.22984(14) -0.10943(13) 0.0504(6) Uani 1 1 d . . .
N2A N 0.47230(13) 0.34419(9) 0.28706(9) 0.0151(3) Uani 1 1 d . . .
N3A N 0.56997(13) 0.19891(9) 0.25161(9) 0.0153(3) Uani 1 1 d . . .
N4A N 0.71701(14) 0.12773(10) 0.16928(10) 0.0200(4) Uani 1 1 d . . .
H4A H 0.7429 0.0814 0.1474 0.024 Uiso 1 1 calc R . .
N5A N 0.63231(13) 0.41072(9) 0.21491(9) 0.0154(3) Uani 1 1 d . . .
N6A N 0.66045(13) 0.30623(9) 0.32802(9) 0.0143(3) Uani 1 1 d . . .
O1A O 0.75236(10) 0.25468(8) 0.17275(8) 0.0168(3) Uani 1 1 d . . .
B1A B 0.7274(12) 0.4815(8) -0.0604(9) 0.0301(10) Uani 0.354(6) 1 d PDU A 1
F1A F 0.8062(4) 0.4593(4) -0.0139(3) 0.0435(17) Uani 0.354(6) 1 d PDU A 1
F2A F 0.7601(18) 0.5368(12) -0.1134(14) 0.033(3) Uani 0.354(6) 1 d PDU A 1
F3A F 0.6328(13) 0.5108(10) -0.0136(11) 0.028(3) Uani 0.354(6) 1 d PDU A 1
F4A F 0.7121(5) 0.4158(3) -0.1008(3) 0.047(2) Uani 0.354(6) 1 d PDU A 1
B1C B 0.7137(6) 0.4827(5) -0.0719(5) 0.0301(10) Uani 0.646(6) 1 d PDU A 2
F1C F 0.7735(2) 0.41546(16) -0.0499(2) 0.0556(14) Uani 0.646(6) 1 d PDU A 2
F2C F 0.7801(10) 0.5324(6) -0.1102(8) 0.0340(19) Uani 0.646(6) 1 d PDU A 2
F3C F 0.6502(8) 0.5200(6) -0.0081(6) 0.042(2) Uani 0.646(6) 1 d PDU A 2
F4C F 0.6468(3) 0.4628(2) -0.12400(15) 0.0564(11) Uani 0.646(6) 1 d PDU A 2
B2A B 0.7232(4) 0.0558(3) 0.4528(4) 0.0427(11) Uani 0.688(3) 1 d PDU B 1
F5A F 0.7167(4) 0.0151(2) 0.5230(3) 0.0751(14) Uani 0.688(3) 1 d PDU B 1
F6A F 0.8228(5) 0.0798(4) 0.4315(4) 0.0717(19) Uani 0.688(3) 1 d PDU B 1
F7A F 0.6492(4) 0.12402(18) 0.4581(3) 0.0586(11) Uani 0.688(3) 1 d PDU B 1
F8A F 0.7017(3) 0.0071(2) 0.3934(2) 0.0336(8) Uani 0.688(3) 1 d PDU B 1
B2C B 0.7424(13) 0.0648(9) 0.4323(10) 0.0427(11) Uani 0.214(3) 1 d PDU C 2
F5C F 0.7610(8) 0.0858(5) 0.3530(6) 0.075(3) Uani 0.214(3) 1 d PDU C 2
F6C F 0.8400(13) 0.0639(11) 0.4577(12) 0.063(4) Uani 0.214(3) 1 d PDU C 2
F7C F 0.6582(13) 0.1040(8) 0.4784(10) 0.0586(11) Uani 0.214(3) 1 d PDU C 2
F8C F 0.7320(11) -0.0142(6) 0.4286(7) 0.075(3) Uani 0.214(3) 1 d PDU C 2
B2' B 0.7790(17) 0.0213(12) 0.4604(14) 0.0427(11) Uani 0.099(2) 1 d PDU D 3
F5' F 0.6926(18) 0.0381(15) 0.5211(15) 0.047(4) Uani 0.099(2) 1 d PDU D 3
F6' F 0.826(3) 0.0897(15) 0.455(2) 0.044(5) Uani 0.099(2) 1 d PDU D 3
F7' F 0.8480(12) -0.0453(8) 0.4604(11) 0.0586(11) Uani 0.099(2) 1 d PDU D 3
F8' F 0.725(3) 0.019(2) 0.3940(17) 0.045(5) Uani 0.099(2) 1 d PDU D 3
Fe2 Fe 0.10120(2) 0.313570(15) 0.729051(15) 0.01271(8) Uani 1 1 d . . .
S1B S 0.05134(4) 0.29439(3) 0.60976(3) 0.01476(11) Uani 1 1 d . . .
C1B C 0.10434(18) 0.29443(13) 0.42911(12) 0.0219(5) Uani 1 1 d . . .
C2B C 0.01887(16) 0.35466(12) 0.46589(12) 0.0199(4) Uani 1 1 d . . .
H2B1 H -0.0507 0.3342 0.4708 0.024 Uiso 1 1 calc R . .
H2B2 H 0.0143 0.4014 0.4324 0.024 Uiso 1 1 calc R . .
C3B C 0.03938(16) 0.37880(11) 0.54672(11) 0.0176(4) Uani 1 1 d . . .
H3B1 H -0.0206 0.4187 0.5706 0.021 Uiso 1 1 calc R . .
H3B2 H 0.1063 0.4028 0.5415 0.021 Uiso 1 1 calc R . .
C4B C -0.08273(16) 0.27283(12) 0.63062(11) 0.0178(4) Uani 1 1 d . . .
C5B C -0.10677(18) 0.20671(13) 0.59471(12) 0.0233(5) Uani 1 1 d . . .
H5B H -0.0549 0.1780 0.5561 0.028 Uiso 1 1 calc R . .
C6B C -0.20688(19) 0.18248(14) 0.61522(13) 0.0310(6) Uani 1 1 d . . .
H6B H -0.2235 0.1371 0.5910 0.037 Uiso 1 1 calc R . .
C7B C -0.28188(19) 0.22490(15) 0.67119(14) 0.0322(6) Uani 1 1 d . . .
H7B H -0.3504 0.2086 0.6853 0.039 Uiso 1 1 calc R . .
C8B C -0.25787(17) 0.29114(14) 0.70692(13) 0.0268(5) Uani 1 1 d . . .
H8B H -0.3107 0.3202 0.7446 0.032 Uiso 1 1 calc R . .
C9B C -0.15719(16) 0.31574(12) 0.68832(12) 0.0204(4) Uani 1 1 d . . .
C10B C -0.12902(16) 0.38123(12) 0.73500(12) 0.0194(4) Uani 1 1 d . . .
H10C H -0.1942 0.4069 0.7690 0.023 Uiso 1 1 calc R . .
H10D H -0.1014 0.4212 0.6993 0.023 Uiso 1 1 calc R . .
C11B C -0.08113(16) 0.28242(11) 0.83187(11) 0.0171(4) Uani 1 1 d . . .
H11C H -0.1603 0.2858 0.8374 0.021 Uiso 1 1 calc R . .
H11D H -0.0608 0.2852 0.8847 0.021 Uiso 1 1 calc R . .
C12B C -0.02896(16) 0.20558(11) 0.79208(11) 0.0162(4) Uani 1 1 d . . .
C13B C -0.07442(17) 0.13774(12) 0.79896(12) 0.0195(4) Uani 1 1 d . . .
H13B H -0.1438 0.1373 0.8279 0.023 Uiso 1 1 calc R . .
C14B C -0.01607(17) 0.06951(12) 0.76234(12) 0.0221(5) Uani 1 1 d . . .
H14B H -0.0457 0.0217 0.7663 0.027 Uiso 1 1 calc R . .
C15B C 0.08436(17) 0.07126(12) 0.72047(12) 0.0216(5) Uani 1 1 d . . .
H15B H 0.1256 0.0247 0.6966 0.026 Uiso 1 1 calc R . .
C16B C 0.12393(16) 0.14265(11) 0.71388(11) 0.0159(4) Uani 1 1 d . . .
C17B C 0.28094(15) 0.20697(11) 0.65585(11) 0.0161(4) Uani 1 1 d . . .
C18B C 0.39086(16) 0.18938(12) 0.60522(12) 0.0197(4) Uani 1 1 d . . .
C19B C 0.37464(19) 0.16688(15) 0.52253(13) 0.0324(6) Uani 1 1 d . . .
H19D H 0.3397 0.1195 0.5244 0.049 Uiso 1 1 calc R . .
H19E H 0.4445 0.1566 0.4891 0.049 Uiso 1 1 calc R . .
H19F H 0.3293 0.2101 0.5013 0.049 Uiso 1 1 calc R . .
C20B C 0.44634(18) 0.26267(13) 0.60136(15) 0.0312(5) Uani 1 1 d . . .
H20D H 0.5170 0.2513 0.5691 0.047 Uiso 1 1 calc R . .
H20E H 0.4552 0.2783 0.6542 0.047 Uiso 1 1 calc R . .
H20F H 0.4025 0.3055 0.5784 0.047 Uiso 1 1 calc R . .
C21B C 0.46024(18) 0.12206(13) 0.64032(14) 0.0305(5) Uani 1 1 d . . .
H21D H 0.4286 0.0735 0.6377 0.046 Uiso 1 1 calc R . .
H21E H 0.4635 0.1350 0.6949 0.046 Uiso 1 1 calc R . .
H21F H 0.5330 0.1146 0.6108 0.046 Uiso 1 1 calc R . .
C22B C -0.01805(17) 0.41408(11) 0.83322(11) 0.0187(4) Uani 1 1 d . . .
H22B H -0.0824 0.4424 0.8674 0.022 Uiso 1 1 calc R . .
C23B C 0.03713(16) 0.46775(11) 0.77656(12) 0.0176(4) Uani 1 1 d . . .
C24B C 0.02141(17) 0.54864(12) 0.78271(12) 0.0219(5) Uani 1 1 d . . .
H24B H -0.0309 0.5753 0.8224 0.026 Uiso 1 1 calc R . .
C25B C 0.08363(17) 0.59053(12) 0.72975(12) 0.0230(5) Uani 1 1 d . . .
H25B H 0.0749 0.6463 0.7325 0.028 Uiso 1 1 calc R . .
C26B C 0.15834(17) 0.54915(12) 0.67305(12) 0.0203(4) Uani 1 1 d . . .
H26B H 0.2018 0.5765 0.6362 0.024 Uiso 1 1 calc R . .
C27B C 0.16987(16) 0.46806(12) 0.66982(11) 0.0168(4) Uani 1 1 d . . .
H27B H 0.2219 0.4404 0.6306 0.020 Uiso 1 1 calc R . .
C28B C 0.06603(17) 0.37519(11) 0.87895(12) 0.0187(4) Uani 1 1 d . . .
C29B C 0.07131(19) 0.38913(13) 0.95645(12) 0.0260(5) Uani 1 1 d . . .
H29B H 0.0188 0.4262 0.9867 0.031 Uiso 1 1 calc R . .
C30B C 0.1551(2) 0.34784(13) 0.98930(13) 0.0294(5) Uani 1 1 d . . .
H30B H 0.1619 0.3568 1.0423 0.035 Uiso 1 1 calc R . .
C31B C 0.22824(19) 0.29361(13) 0.94369(13) 0.0263(5) Uani 1 1 d . . .
H31B H 0.2855 0.2643 0.9655 0.032 Uiso 1 1 calc R . .
C32B C 0.21857(17) 0.28171(12) 0.86624(12) 0.0205(4) Uani 1 1 d . . .
H32B H 0.2693 0.2440 0.8353 0.025 Uiso 1 1 calc R . .
N1B N 0.17206(16) 0.24683(12) 0.40202(11) 0.0312(5) Uani 1 1 d . . .
N2B N -0.04517(13) 0.34977(9) 0.78423(9) 0.0149(3) Uani 1 1 d . . .
N3B N 0.06855(13) 0.20879(9) 0.74830(9) 0.0143(3) Uani 1 1 d . . .
N4B N 0.22408(13) 0.14635(9) 0.66826(9) 0.0167(4) Uani 1 1 d . . .
H4B H 0.2546 0.1021 0.6439 0.020 Uiso 1 1 calc R . .
N5B N 0.10963(13) 0.42694(9) 0.72051(9) 0.0152(3) Uani 1 1 d . . .
N6B N 0.13859(13) 0.32261(9) 0.83405(9) 0.0164(3) Uani 1 1 d . . .
O1B O 0.24795(10) 0.27530(8) 0.68142(8) 0.0160(3) Uani 1 1 d . . .
B1B B 0.2417(2) 0.48705(14) 0.43396(15) 0.0246(5) Uani 1 1 d . . .
F1B F 0.29794(12) 0.42112(9) 0.46157(9) 0.0482(4) Uani 1 1 d . . .
F2B F 0.31205(10) 0.53379(7) 0.39459(8) 0.0319(3) Uani 1 1 d . . .
F3B F 0.17612(10) 0.52947(8) 0.49521(7) 0.0295(3) Uani 1 1 d . . .
F4B F 0.17648(12) 0.46449(9) 0.38204(8) 0.0434(4) Uani 1 1 d . . .
B2B B 0.2569(12) 0.0880(9) 0.9139(8) 0.0363(8) Uani 0.47(3) 1 d PDU E 1
F5B F 0.1531(10) 0.1248(7) 0.9352(12) 0.060(3) Uani 0.47(3) 1 d PDU E 1
F6B F 0.2590(18) 0.0079(8) 0.9232(10) 0.079(4) Uani 0.47(3) 1 d PDU E 1
F7B F 0.2858(12) 0.1025(5) 0.8358(6) 0.049(2) Uani 0.47(3) 1 d PDU E 1
F8B F 0.3248(14) 0.1173(10) 0.9558(9) 0.055(3) Uani 0.47(3) 1 d PDU E 1
B2D B 0.2618(10) 0.0854(8) 0.9188(7) 0.0363(8) Uani 0.53(3) 1 d PDU E 2
F5D F 0.1689(9) 0.1173(7) 0.9655(9) 0.058(2) Uani 0.53(3) 1 d PDU E 2
F6D F 0.2815(13) 0.0044(7) 0.9272(6) 0.050(2) Uani 0.53(3) 1 d PDU E 2
F7D F 0.2596(14) 0.0978(7) 0.8410(6) 0.069(3) Uani 0.53(3) 1 d PDU E 2
F8D F 0.3458(9) 0.1175(10) 0.9400(9) 0.059(3) Uani 0.53(3) 1 d PDU E 2
N1S N 0.7454(3) 0.0059(2) 0.7929(2) 0.0893(11) Uani 1 1 d . . .
C1S C 0.5969(3) 0.0313(2) 0.9118(2) 0.0640(9) Uani 1 1 d . . .
H1S1 H 0.5461 0.0778 0.9032 0.096 Uiso 1 1 calc . . .
H1S2 H 0.6289 0.0398 0.9587 0.096 Uiso 1 1 calc . . .
H1S3 H 0.5589 -0.0146 0.9188 0.096 Uiso 1 1 calc . . .
C2S C 0.6803(3) 0.01782(18) 0.8454(2) 0.0541(8) Uani 1 1 d . . .
N2S N -0.0121(2) 0.17172(19) 0.30022(16) 0.0654(8) Uani 1 1 d . . .
C3S C 0.0869(2) 0.06850(17) 0.38399(18) 0.0521(8) Uani 1 1 d . . .
H3S1 H 0.1416 0.0333 0.3498 0.078 Uiso 1 1 calc R . .
H3S2 H 0.0351 0.0378 0.4127 0.078 Uiso 1 1 calc R . .
H3S3 H 0.1214 0.0954 0.4211 0.078 Uiso 1 1 calc R . .
C4S C 0.0312(2) 0.12651(19) 0.33704(17) 0.0456(7) Uani 1 1 d . . .

loop_
_atom_site_aniso_label
_atom_site_aniso_U_11
_atom_site_aniso_U_22
_atom_site_aniso_U_33
_atom_site_aniso_U_23
_atom_site_aniso_U_13
_atom_site_aniso_U_12
Fe1 0.01294(14) 0.01404(14) 0.01090(15) 0.00065(11) -0.00078(11) -0.00160(11)
S1A 0.0155(2) 0.0179(2) 0.0126(2) 0.00087(19) -0.00214(19) -0.00103(19)
C1A 0.0439(15) 0.0310(13) 0.0145(11) 0.0023(10) -0.0036(10) -0.0059(11)
C2A 0.0228(11) 0.0248(11) 0.0161(11) 0.0035(9) -0.0035(9) -0.0025(9)
C3A 0.0226(11) 0.0208(10) 0.0137(10) 0.0046(8) -0.0030(8) -0.0044(8)
C4A 0.0177(10) 0.0202(10) 0.0153(10) 0.0064(8) -0.0063(8) -0.0047(8)
C5A 0.0291(12) 0.0239(11) 0.0165(11) 0.0049(9) -0.0075(9) -0.0052(9)
C6A 0.0333(13) 0.0310(12) 0.0259(13) 0.0071(10) -0.0150(10) -0.0157(10)
C7A 0.0202(11) 0.0431(14) 0.0246(12) 0.0132(10) -0.0083(9) -0.0147(10)
C8A 0.0169(10) 0.0307(12) 0.0185(11) 0.0071(9) -0.0032(8) -0.0015(9)
C9A 0.0169(10) 0.0220(10) 0.0174(11) 0.0072(8) -0.0047(8) -0.0021(8)
C10A 0.0156(10) 0.0194(10) 0.0168(10) 0.0013(8) -0.0005(8) 0.0012(8)
C11A 0.0169(10) 0.0181(10) 0.0132(10) 0.0007(8) 0.0004(8) -0.0047(8)
C12A 0.0182(10) 0.0192(10) 0.0122(10) 0.0034(8) -0.0041(8) -0.0032(8)
C13A 0.0210(11) 0.0226(11) 0.0201(11) 0.0027(9) -0.0029(9) -0.0054(9)
C14A 0.0288(12) 0.0166(10) 0.0307(13) 0.0027(9) -0.0072(10) -0.0081(9)
C15A 0.0269(12) 0.0175(10) 0.0270(12) -0.0021(9) -0.0045(9) -0.0012(9)
C16A 0.0201(10) 0.0179(10) 0.0154(10) 0.0004(8) -0.0048(8) -0.0008(8)
C17A 0.0176(10) 0.0224(11) 0.0123(10) 0.0006(8) -0.0049(8) 0.0025(8)
C18A 0.0185(11) 0.0263(11) 0.0227(12) 0.0005(9) 0.0014(9) 0.0057(9)
C19A 0.0371(14) 0.0433(15) 0.0200(12) -0.0023(11) 0.0042(10) -0.0004(11)
C20A 0.0202(12) 0.0459(15) 0.0388(15) -0.0066(12) 0.0072(10) -0.0043(11)
C21A 0.0272(13) 0.0436(15) 0.0463(16) 0.0088(13) 0.0043(12) 0.0160(11)
C22A 0.0192(10) 0.0165(10) 0.0156(10) -0.0033(8) 0.0016(8) -0.0026(8)
C23A 0.0188(10) 0.0177(10) 0.0155(10) 0.0012(8) -0.0033(8) -0.0037(8)
C24A 0.0260(12) 0.0189(11) 0.0224(12) -0.0020(9) -0.0031(9) -0.0037(9)
C25A 0.0342(13) 0.0179(11) 0.0277(12) 0.0019(9) -0.0076(10) -0.0079(9)
C26A 0.0295(12) 0.0249(11) 0.0190(11) 0.0060(9) -0.0067(9) -0.0127(9)
C27A 0.0176(10) 0.0235(11) 0.0138(10) 0.0022(8) -0.0039(8) -0.0072(8)
C28A 0.0187(10) 0.0173(10) 0.0143(10) 0.0027(8) 0.0000(8) -0.0076(8)
C29A 0.0273(12) 0.0196(10) 0.0161(11) -0.0007(8) 0.0010(9) -0.0093(9)
C30A 0.0338(13) 0.0265(12) 0.0174(11) 0.0061(9) -0.0082(9) -0.0155(10)
C31A 0.0270(12) 0.0237(11) 0.0227(12) 0.0057(9) -0.0112(9) -0.0082(9)
C32A 0.0192(10) 0.0193(10) 0.0187(11) 0.0026(8) -0.0044(8) -0.0047(8)
N1A 0.0741(18) 0.0401(13) 0.0296(13) -0.0024(10) 0.0046(12) 0.0048(12)
N2A 0.0160(8) 0.0158(8) 0.0139(8) 0.0012(7) -0.0018(7) -0.0043(7)
N3A 0.0172(8) 0.0170(8) 0.0119(8) 0.0006(6) -0.0040(7) -0.0016(7)
N4A 0.0221(9) 0.0160(9) 0.0197(9) -0.0031(7) -0.0003(7) 0.0028(7)
N5A 0.0147(8) 0.0183(8) 0.0134(8) 0.0015(7) -0.0026(7) -0.0022(7)
N6A 0.0164(8) 0.0140(8) 0.0129(8) 0.0011(6) -0.0010(7) -0.0053(6)
O1A 0.0156(7) 0.0196(7) 0.0146(7) -0.0003(6) -0.0016(6) -0.0006(6)
B1A 0.032(2) 0.0238(13) 0.029(2) 0.0022(15) 0.0091(16) -0.0010(14)
F1A 0.029(2) 0.068(4) 0.024(2) 0.016(2) 0.0045(18) 0.015(2)
F2A 0.030(7) 0.027(4) 0.040(4) 0.019(3) -0.001(4) -0.002(4)
F3A 0.021(4) 0.022(3) 0.033(5) 0.003(3) 0.008(3) 0.010(3)
F4A 0.058(4) 0.036(3) 0.042(3) -0.018(2) 0.028(3) -0.025(3)
B1C 0.032(2) 0.0238(13) 0.029(2) 0.0022(15) 0.0091(16) -0.0010(14)
F1C 0.0398(17) 0.0354(16) 0.074(3) 0.0271(18) 0.0302(18) 0.0152(14)
F2C 0.031(4) 0.022(2) 0.046(3) 0.0054(19) 0.001(2) 0.002(2)
F3C 0.042(4) 0.054(4) 0.0206(19) -0.006(2) 0.003(2) 0.015(3)
F4C 0.074(2) 0.066(2) 0.0352(15) -0.0023(13) -0.0031(14) -0.0365(19)
B2A 0.032(2) 0.0331(19) 0.063(3) -0.015(2) 0.005(2) -0.0162(16)
F5A 0.102(3) 0.067(3) 0.064(2) -0.0017(19) -0.029(2) -0.020(2)
F6A 0.032(2) 0.049(2) 0.128(5) -0.025(3) 0.012(3) -0.0107(17)
F7A 0.0428(14) 0.0246(19) 0.098(3) -0.0211(16) 0.0235(17) -0.0066(14)
F8A 0.0344(18) 0.0219(18) 0.0430(16) -0.0108(12) -0.0028(13) -0.0025(12)
B2C 0.032(2) 0.0331(19) 0.063(3) -0.015(2) 0.005(2) -0.0162(16)
F5C 0.084(6) 0.044(5) 0.090(6) -0.013(4) -0.013(5) 0.016(4)
F6C 0.038(5) 0.079(8) 0.064(6) -0.019(6) -0.003(5) 0.014(6)
F7C 0.0428(14) 0.0246(19) 0.098(3) -0.0211(16) 0.0235(17) -0.0066(14)
F8C 0.086(6) 0.040(5) 0.088(6) -0.022(5) 0.033(5) -0.017(5)
B2' 0.032(2) 0.0331(19) 0.063(3) -0.015(2) 0.005(2) -0.0162(16)
F5' 0.027(7) 0.056(8) 0.053(8) -0.036(7) 0.030(6) -0.021(7)
F6' 0.037(8) 0.043(8) 0.052(8) 0.001(8) -0.011(7) -0.003(7)
F7' 0.0428(14) 0.0246(19) 0.098(3) -0.0211(16) 0.0235(17) -0.0066(14)
F8' 0.043(8) 0.033(8) 0.061(8) -0.020(7) 0.001(7) -0.016(7)
Fe2 0.01341(15) 0.01368(14) 0.01096(15) 0.00120(11) -0.00115(11) -0.00235(11)
S1B 0.0155(2) 0.0168(2) 0.0119(2) 0.00127(18) -0.00216(19) -0.00172(19)
C1B 0.0265(12) 0.0269(12) 0.0137(10) 0.0022(9) -0.0040(9) -0.0076(10)
C2B 0.0203(11) 0.0255(11) 0.0149(10) 0.0029(8) -0.0045(8) -0.0044(9)
C3B 0.0196(10) 0.0188(10) 0.0141(10) 0.0030(8) -0.0020(8) -0.0026(8)
C4B 0.0167(10) 0.0238(11) 0.0151(10) 0.0066(8) -0.0060(8) -0.0065(8)
C5B 0.0297(12) 0.0267(11) 0.0164(11) 0.0043(9) -0.0099(9) -0.0071(9)
C6B 0.0384(14) 0.0367(13) 0.0261(13) 0.0087(10) -0.0168(11) -0.0211(11)
C7B 0.0242(12) 0.0475(15) 0.0308(13) 0.0148(11) -0.0114(10) -0.0180(11)
C8B 0.0166(11) 0.0408(14) 0.0245(12) 0.0111(10) -0.0051(9) -0.0069(10)
C9B 0.0178(10) 0.0255(11) 0.0185(11) 0.0082(9) -0.0054(8) -0.0025(8)
C10B 0.0148(10) 0.0229(11) 0.0182(11) 0.0020(8) 0.0002(8) 0.0018(8)
C11B 0.0203(10) 0.0175(10) 0.0133(10) 0.0020(8) 0.0013(8) -0.0056(8)
C12B 0.0171(10) 0.0199(10) 0.0122(10) 0.0030(8) -0.0029(8) -0.0040(8)
C13B 0.0211(11) 0.0236(11) 0.0151(10) 0.0044(8) -0.0021(8) -0.0079(9)
C14B 0.0272(12) 0.0173(10) 0.0232(11) 0.0032(9) -0.0039(9) -0.0077(9)
C15B 0.0247(11) 0.0162(10) 0.0234(12) -0.0001(8) -0.0029(9) -0.0020(8)
C16B 0.0170(10) 0.0185(10) 0.0128(10) 0.0010(8) -0.0037(8) -0.0028(8)
C17B 0.0154(10) 0.0194(10) 0.0136(10) 0.0046(8) -0.0045(8) -0.0008(8)
C18B 0.0134(10) 0.0215(11) 0.0223(11) 0.0020(9) 0.0002(8) 0.0006(8)
C19B 0.0262(12) 0.0460(15) 0.0224(12) -0.0005(11) 0.0056(10) -0.0061(11)
C20B 0.0189(11) 0.0273(12) 0.0444(15) 0.0013(11) 0.0057(10) -0.0040(9)
C21B 0.0200(11) 0.0295(12) 0.0385(14) 0.0069(10) -0.0008(10) 0.0046(9)
C22B 0.0227(11) 0.0167(10) 0.0152(10) -0.0027(8) 0.0023(8) -0.0026(8)
C23B 0.0202(10) 0.0170(10) 0.0157(10) 0.0014(8) -0.0021(8) -0.0030(8)
C24B 0.0254(11) 0.0195(11) 0.0191(11) -0.0016(8) -0.0002(9) -0.0008(9)
C25B 0.0302(12) 0.0172(10) 0.0228(12) 0.0012(9) -0.0062(9) -0.0049(9)
C26B 0.0226(11) 0.0211(11) 0.0199(11) 0.0055(9) -0.0072(9) -0.0082(9)
C27B 0.0162(10) 0.0219(10) 0.0132(10) 0.0017(8) -0.0027(8) -0.0046(8)
C28B 0.0261(11) 0.0151(10) 0.0159(11) 0.0014(8) -0.0015(9) -0.0084(8)
C29B 0.0407(14) 0.0209(11) 0.0172(11) -0.0005(9) -0.0004(10) -0.0111(10)
C30B 0.0508(15) 0.0271(12) 0.0159(11) 0.0040(9) -0.0093(10) -0.0198(11)
C31B 0.0367(13) 0.0246(12) 0.0239(12) 0.0080(9) -0.0158(10) -0.0145(10)
C32B 0.0231(11) 0.0181(10) 0.0230(11) 0.0062(8) -0.0070(9) -0.0082(8)
N1B 0.0337(11) 0.0331(11) 0.0244(11) -0.0036(9) 0.0024(9) -0.0036(9)
N2B 0.0173(8) 0.0154(8) 0.0118(8) 0.0011(6) -0.0005(7) -0.0030(7)
N3B 0.0168(8) 0.0166(8) 0.0102(8) 0.0012(6) -0.0031(7) -0.0030(7)
N4B 0.0178(9) 0.0142(8) 0.0168(9) -0.0007(7) -0.0007(7) 0.0002(7)
N5B 0.0144(8) 0.0168(8) 0.0142(8) 0.0009(7) -0.0029(7) -0.0015(7)
N6B 0.0206(9) 0.0151(8) 0.0144(9) 0.0032(7) -0.0025(7) -0.0059(7)
O1B 0.0151(7) 0.0152(7) 0.0176(7) 0.0005(6) -0.0026(6) -0.0013(5)
B1B 0.0257(13) 0.0187(12) 0.0252(14) -0.0009(10) 0.0069(11) 0.0001(10)
F1B 0.0374(8) 0.0369(8) 0.0591(10) 0.0219(7) 0.0129(7) 0.0113(7)
F2B 0.0320(7) 0.0207(7) 0.0375(8) 0.0004(6) 0.0109(6) -0.0024(5)
F3B 0.0274(7) 0.0339(7) 0.0223(7) -0.0051(6) 0.0046(5) 0.0030(6)
F4B 0.0513(10) 0.0492(9) 0.0307(8) -0.0105(7) 0.0020(7) -0.0192(8)
B2B 0.0487(19) 0.0237(15) 0.0347(19) -0.0132(13) -0.0010(15) -0.0043(13)
F5B 0.045(3) 0.045(3) 0.082(7) -0.015(4) 0.022(4) -0.010(2)
F6B 0.116(8) 0.026(4) 0.082(7) -0.015(4) 0.032(5) -0.015(4)
F7B 0.085(6) 0.016(3) 0.036(3) 0.003(2) 0.004(3) 0.012(3)
F8B 0.085(7) 0.037(3) 0.047(4) -0.012(3) -0.036(5) -0.001(5)
B2D 0.0487(19) 0.0237(15) 0.0347(19) -0.0132(13) -0.0010(15) -0.0043(13)
F5D 0.049(3) 0.053(3) 0.066(5) -0.028(4) 0.025(3) -0.019(3)
F6D 0.092(5) 0.021(3) 0.033(3) -0.007(2) -0.001(3) -0.007(3)
F7D 0.084(6) 0.074(5) 0.043(4) -0.024(3) -0.031(4) 0.036(3)
F8D 0.037(3) 0.042(3) 0.097(7) -0.018(4) -0.017(3) 0.001(2)
N1S 0.063(2) 0.095(3) 0.107(3) -0.035(2) 0.0305(19) -0.0451(18)
C1S 0.060(2) 0.059(2) 0.066(2) 0.0056(17) 0.0111(17) -0.0054(16)
C2S 0.0435(18) 0.0523(19) 0.069(2) -0.0053(16) -0.0006(16) -0.0224(15)
N2S 0.0311(14) 0.107(2) 0.0556(17) 0.0110(16) -0.0029(12) -0.0073(15)
C3S 0.0492(18) 0.0497(18) 0.058(2) -0.0081(15) -0.0089(15) -0.0089(14)
C4S 0.0277(14) 0.069(2) 0.0396(16) -0.0054(15) 0.0007(12) -0.0110(14)

loop_
_atom_type_symbol
_atom_type_description
_atom_type_scat_dispersion_real
_atom_type_scat_dispersion_imag
_atom_type_scat_source
C C 0.0033 0.0016 'International Tables Vol C Tables 4.2.6.8 and 6.1.1.4'
H H 0.0000 0.0000 'International Tables Vol C Tables 4.2.6.8 and 6.1.1.4'
B B 0.0013 0.0007 'International Tables Vol C Tables 4.2.6.8 and 6.1.1.4'
F F 0.0171 0.0103 'International Tables Vol C Tables 4.2.6.8 and 6.1.1.4'
Fe Fe 0.3463 0.8444 'International Tables Vol C Tables 4.2.6.8 and 6.1.1.4'
N N 0.0061 0.0033 'International Tables Vol C Tables 4.2.6.8 and 6.1.1.4'
O O 0.0106 0.0060 'International Tables Vol C Tables 4.2.6.8 and 6.1.1.4'
S S 0.1246 0.1234 'International Tables Vol C Tables 4.2.6.8 and 6.1.1.4'

loop_
_geom_angle_atom_site_label_1
_geom_angle_atom_site_label_2
_geom_angle_atom_site_label_3
_geom_angle
N3A Fe1 O1A 93.11(6)
N3A Fe1 N6A 90.26(6)
O1A Fe1 N6A 94.21(6)
N3A Fe1 N5A 169.66(7)
O1A Fe1 N5A 96.90(6)
N6A Fe1 N5A 86.43(6)
N3A Fe1 N2A 86.05(7)
O1A Fe1 N2A 176.58(6)
N6A Fe1 N2A 82.48(7)
N5A Fe1 N2A 83.80(7)
N3A Fe1 S1A 84.28(5)
O1A Fe1 S1A 86.65(4)
N6A Fe1 S1A 174.51(5)
N5A Fe1 S1A 98.86(5)
N2A Fe1 S1A 96.56(5)
C4A S1A C3A 103.30(9)
C4A S1A Fe1 105.98(7)
C3A S1A Fe1 115.76(7)
N1A C1A C2A 178.8(3)
C1A C2A C3A 113.13(18)
C1A C2A H2A1 109.0
C3A C2A H2A1 109.0
C1A C2A H2A2 109.0
C3A C2A H2A2 109.0
H2A1 C2A H2A2 107.8
C2A C3A S1A 112.27(14)
C2A C3A H3A1 109.2
S1A C3A H3A1 109.2
C2A C3A H3A2 109.2
S1A C3A H3A2 109.2
H3A1 C3A H3A2 107.9
C5A C4A C9A 120.95(19)
C5A C4A S1A 117.72(16)
C9A C4A S1A 121.09(15)
C4A C5A C6A 119.9(2)
C4A C5A H5A 120.0
C6A C5A H5A 120.0
C7A C6A C5A 119.5(2)
C7A C6A H6A 120.2
C5A C6A H6A 120.2
C6A C7A C8A 120.4(2)
C6A C7A H7A 119.8
C8A C7A H7A 119.8
C7A C8A C9A 121.3(2)
C7A C8A H8A 119.4
C9A C8A H8A 119.4
C8A C9A C4A 117.9(2)
C8A C9A C10A 119.59(19)
C4A C9A C10A 122.47(18)
N2A C10A C9A 110.80(15)
N2A C10A H10A 109.5
C9A C10A H10A 109.5
N2A C10A H10B 109.5
C9A C10A H10B 109.5
H10A C10A H10B 108.1
N2A C11A C12A 109.61(15)
N2A C11A H11A 109.7
C12A C11A H11A 109.7
N2A C11A H11B 109.7
C12A C11A H11B 109.7
H11A C11A H11B 108.2
N3A C12A C13A 122.11(19)
N3A C12A C11A 114.71(16)
C13A C12A C11A 123.15(18)
C12A C13A C14A 118.0(2)
C12A C13A H13A 121.0
C14A C13A H13A 121.0
C15A C14A C13A 120.38(19)
C15A C14A H14A 119.8
C13A C14A H14A 119.8
C14A C15A C16A 118.4(2)
C14A C15A H15A 120.8
C16A C15A H15A 120.8
N3A C16A C15A 121.74(19)
N3A C16A N4A 119.00(17)
C15A C16A N4A 119.25(18)
O1A C17A N4A 123.48(18)
O1A C17A C18A 119.36(18)
N4A C17A C18A 117.11(18)
C17A C18A C20A 108.86(18)
C17A C18A C19A 108.08(17)
C20A C18A C19A 108.97(19)
C17A C18A C21A 111.11(18)
C20A C18A C21A 110.0(2)
C19A C18A C21A 109.7(2)
C18A C19A H19A 109.5
C18A C19A H19B 109.5
H19A C19A H19B 109.5
C18A C19A H19C 109.5
H19A C19A H19C 109.5
H19B C19A H19C 109.5
C18A C20A H20A 109.5
C18A C20A H20B 109.5
H20A C20A H20B 109.5
C18A C20A H20C 109.5
H20A C20A H20C 109.5
H20B C20A H20C 109.5
C18A C21A H21A 109.5
C18A C21A H21B 109.5
H21A C21A H21B 109.5
C18A C21A H21C 109.5
H21A C21A H21C 109.5
H21B C21A H21C 109.5
N2A C22A C23A 105.70(15)
N2A C22A C28A 105.52(15)
C23A C22A C28A 106.41(16)
N2A C22A H22A 112.9
C23A C22A H22A 112.9
C28A C22A H22A 112.9
N5A C23A C24A 122.87(18)
N5A C23A C22A 112.05(17)
C24A C23A C22A 125.02(19)
C23A C24A C25A 118.6(2)
C23A C24A H24A 120.7
C25A C24A H24A 120.7
C26A C25A C24A 119.0(2)
C26A C25A H25A 120.5
C24A C25A H25A 120.5
C27A C26A C25A 119.5(2)
C27A C26A H26A 120.3
C25A C26A H26A 120.3
N5A C27A C26A 122.29(19)
N5A C27A H27A 118.9
C26A C27A H27A 118.9
N6A C28A C29A 122.26(19)
N6A C28A C22A 110.88(17)
C29A C28A C22A 126.86(18)
C28A C29A C30A 118.5(2)
C28A C29A H29A 120.7
C30A C29A H29A 120.7
C31A C30A C29A 119.0(2)
C31A C30A H30A 120.5
C29A C30A H30A 120.5
C30A C31A C32A 119.8(2)
C30A C31A H31A 120.1
C32A C31A H31A 120.1
N6A C32A C31A 121.27(19)
N6A C32A H32A 119.4
C31A C32A H32A 119.4
C10A N2A C11A 110.33(15)
C10A N2A C22A 110.30(15)
C11A N2A C22A 112.69(15)
C10A N2A Fe1 116.83(12)
C11A N2A Fe1 108.19(12)
C22A N2A Fe1 98.05(11)
C16A N3A C12A 119.25(17)
C16A N3A Fe1 125.86(14)
C12A N3A Fe1 114.48(13)
C17A N4A C16A 130.60(17)
C17A N4A H4A 114.7
C16A N4A H4A 114.7
C27A N5A C23A 117.84(17)
C27A N5A Fe1 131.97(14)
C23A N5A Fe1 110.16(12)
C32A N6A C28A 119.12(17)
C32A N6A Fe1 129.01(14)
C28A N6A Fe1 111.71(13)
C17A O1A Fe1 125.29(13)
F3A B1A F4A 109.1(13)
F3A B1A F2A 111.1(15)
F4A B1A F2A 108.9(15)
F3A B1A F1A 109.2(12)
F4A B1A F1A 108.4(10)
F2A B1A F1A 110.1(15)
F3C B1C F1C 110.2(7)
F3C B1C F2C 110.7(8)
F1C B1C F2C 110.6(8)
F3C B1C F4C 108.2(7)
F1C B1C F4C 109.4(6)
F2C B1C F4C 107.6(8)
F6A B2A F7A 105.7(5)
F6A B2A F5A 112.5(6)
F7A B2A F5A 111.7(4)
F6A B2A F8A 109.7(5)
F7A B2A F8A 108.3(5)
F5A B2A F8A 108.9(4)
F7C B2C F6C 115.6(17)
F7C B2C F8C 110.0(13)
F6C B2C F8C 103.1(15)
F7C B2C F5C 118.3(15)
F6C B2C F5C 104.6(13)
F8C B2C F5C 103.6(12)
F7' B2' F6' 115(2)
F7' B2' F5' 120.1(19)
F6' B2' F5' 104.1(19)
F7' B2' F8' 108(2)
F6' B2' F8' 106(2)
F5' B2' F8' 101.9(19)
N3B Fe2 O1B 92.48(6)
N3B Fe2 N6B 91.40(7)
O1B Fe2 N6B 94.16(6)
N3B Fe2 N5B 169.83(7)
O1B Fe2 N5B 97.58(6)
N6B Fe2 N5B 86.44(7)
N3B Fe2 N2B 86.07(7)
O1B Fe2 N2B 176.13(6)
N6B Fe2 N2B 82.29(7)
N5B Fe2 N2B 83.80(6)
N3B Fe2 S1B 84.16(5)
O1B Fe2 S1B 87.17(4)
N6B Fe2 S1B 175.42(5)
N5B Fe2 S1B 97.74(5)
N2B Fe2 S1B 96.24(5)
C4B S1B C3B 103.39(9)
C4B S1B Fe2 105.04(7)
C3B S1B Fe2 117.17(7)
N1B C1B C2B 178.3(2)
C1B C2B C3B 111.35(17)
C1B C2B H2B1 109.4
C3B C2B H2B1 109.4
C1B C2B H2B2 109.4
C3B C2B H2B2 109.4
H2B1 C2B H2B2 108.0
C2B C3B S1B 110.96(14)
C2B C3B H3B1 109.4
S1B C3B H3B1 109.4
C2B C3B H3B2 109.4
S1B C3B H3B2 109.4
H3B1 C3B H3B2 108.0
C5B C4B C9B 121.23(19)
C5B C4B S1B 117.70(16)
C9B C4B S1B 120.63(16)
C4B C5B C6B 120.0(2)
C4B C5B H5B 120.0
C6B C5B H5B 120.0
C7B C6B C5B 119.5(2)
C7B C6B H6B 120.3
C5B C6B H6B 120.3
C6B C7B C8B 120.5(2)
C6B C7B H7B 119.8
C8B C7B H7B 119.8
C7B C8B C9B 121.1(2)
C7B C8B H8B 119.5
C9B C8B H8B 119.5
C8B C9B C4B 117.7(2)
C8B C9B C10B 119.6(2)
C4B C9B C10B 122.40(18)
C9B C10B N2B 110.21(16)
C9B C10B H10C 109.6
N2B C10B H10C 109.6
C9B C10B H10D 109.6
N2B C10B H10D 109.6
H10C C10B H10D 108.1
N2B C11B C12B 109.55(15)
N2B C11B H11C 109.8
C12B C11B H11C 109.8
N2B C11B H11D 109.8
C12B C11B H11D 109.8
H11C C11B H11D 108.2
N3B C12B C13B 122.17(18)
N3B C12B C11B 114.26(17)
C13B C12B C11B 123.57(18)
C12B C13B C14B 118.23(19)
C12B C13B H13B 120.9
C14B C13B H13B 120.9
C15B C14B C13B 120.15(19)
C15B C14B H14B 119.9
C13B C14B H14B 119.9
C14B C15B C16B 118.47(19)
C14B C15B H15B 120.8
C16B C15B H15B 120.8
N3B C16B C15B 122.06(18)
N3B C16B N4B 118.64(17)
C15B C16B N4B 119.29(18)
O1B C17B N4B 124.10(18)
O1B C17B C18B 119.33(17)
N4B C17B C18B 116.55(17)
C20B C18B C17B 109.51(17)
C20B C18B C21B 109.42(18)
C17B C18B C21B 109.78(17)
C20B C18B C19B 108.96(18)
C17B C18B C19B 108.64(17)
C21B C18B C19B 110.50(18)
C18B C19B H19D 109.5
C18B C19B H19E 109.5
H19D C19B H19E 109.5
C18B C19B H19F 109.5
H19D C19B H19F 109.5
H19E C19B H19F 109.5
C18B C20B H20D 109.5
C18B C20B H20E 109.5
H20D C20B H20E 109.5
C18B C20B H20F 109.5
H20D C20B H20F 109.5
H20E C20B H20F 109.5
C18B C21B H21D 109.5
C18B C21B H21E 109.5
H21D C21B H21E 109.5
C18B C21B H21F 109.5
H21D C21B H21F 109.5
H21E C21B H21F 109.5
N2B C22B C28B 105.72(15)
N2B C22B C23B 105.90(15)
C28B C22B C23B 106.40(16)
N2B C22B H22B 112.7
C28B C22B H22B 112.7
C23B C22B H22B 112.7
N5B C23B C24B 123.04(18)
N5B C23B C22B 112.05(17)
C24B C23B C22B 124.81(18)
C23B C24B C25B 118.7(2)
C23B C24B H24B 120.7
C25B C24B H24B 120.7
C26B C25B C24B 118.45(19)
C26B C25B H25B 120.8
C24B C25B H25B 120.8
C25B C26B C27B 120.03(19)
C25B C26B H26B 120.0
C27B C26B H26B 120.0
N5B C27B C26B 122.01(19)
N5B C27B H27B 119.0
C26B C27B H27B 119.0
N6B C28B C29B 122.6(2)
N6B C28B C22B 111.16(17)
C29B C28B C22B 126.25(19)
C28B C29B C30B 118.5(2)
C28B C29B H29B 120.8
C30B C29B H29B 120.8
C31B C30B C29B 118.8(2)
C31B C30B H30B 120.6
C29B C30B H30B 120.6
C30B C31B C32B 120.2(2)
C30B C31B H31B 119.9
C32B C31B H31B 119.9
N6B C32B C31B 121.0(2)
N6B C32B H32B 119.5
C31B C32B H32B 119.5
C22B N2B C10B 111.09(15)
C22B N2B C11B 112.92(15)
C10B N2B C11B 109.96(15)
C22B N2B Fe2 97.95(11)
C10B N2B Fe2 117.04(12)
C11B N2B Fe2 107.48(12)
C16B N3B C12B 118.83(17)
C16B N3B Fe2 126.02(13)
C12B N3B Fe2 114.34(13)
C17B N4B C16B 130.28(17)
C17B N4B H4B 114.9
C16B N4B H4B 114.9
C27B N5B C23B 117.77(17)
C27B N5B Fe2 132.16(14)
C23B N5B Fe2 110.05(12)
C32B N6B C28B 118.87(18)
C32B N6B Fe2 129.57(14)
C28B N6B Fe2 111.41(13)
C17B O1B Fe2 125.10(13)
F1B B1B F3B 110.0(2)
F1B B1B F2B 110.43(19)
F3B B1B F2B 110.10(19)
F1B B1B F4B 109.5(2)
F3B B1B F4B 108.17(19)
F2B B1B F4B 108.57(19)
F8B B2B F5B 110.9(11)
F8B B2B F7B 109.3(12)
F5B B2B F7B 107.0(11)
F8B B2B F6B 111.9(13)
F5B B2B F6B 108.8(12)
F7B B2B F6B 108.8(11)
F8D B2D F7D 108.5(11)
F8D B2D F5D 108.9(10)
F7D B2D F5D 113.4(10)
F8D B2D F6D 108.6(11)
F7D B2D F6D 106.4(10)
F5D B2D F6D 111.0(10)
C2S C1S H1S1 109.5
C2S C1S H1S2 109.5
H1S1 C1S H1S2 109.5
C2S C1S H1S3 109.5
H1S1 C1S H1S3 109.5
H1S2 C1S H1S3 109.5
N1S C2S C1S 178.7(4)
C4S C3S H3S1 109.5
C4S C3S H3S2 109.5
H3S1 C3S H3S2 109.5
C4S C3S H3S3 109.5
H3S1 C3S H3S3 109.5
H3S2 C3S H3S3 109.5
N2S C4S C3S 179.8(4)

loop_
_geom_bond_atom_site_label_1
_geom_bond_atom_site_label_2
_geom_bond_distance
Fe1 N3A 1.9171(16)
Fe1 O1A 1.9441(13)
Fe1 N6A 1.9560(16)
Fe1 N5A 1.9658(16)
Fe1 N2A 1.9728(16)
Fe1 S1A 2.2911(6)
S1A C4A 1.783(2)
S1A C3A 1.8155(19)
C1A N1A 1.150(3)
C1A C2A 1.458(3)
C2A C3A 1.526(3)
C2A H2A1 0.9900
C2A H2A2 0.9900
C3A H3A1 0.9900
C3A H3A2 0.9900
C4A C5A 1.386(3)
C4A C9A 1.402(3)
C5A C6A 1.392(3)
C5A H5A 0.9500
C6A C7A 1.378(3)
C6A H6A 0.9500
C7A C8A 1.384(3)
C7A H7A 0.9500
C8A C9A 1.388(3)
C8A H8A 0.9500
C9A C10A 1.502(3)
C10A N2A 1.500(2)
C10A H10A 0.9900
C10A H10B 0.9900
C11A N2A 1.501(2)
C11A C12A 1.507(3)
C11A H11A 0.9900
C11A H11B 0.9900
C12A N3A 1.361(2)
C12A C13A 1.372(3)
C13A C14A 1.393(3)
C13A H13A 0.9500
C14A C15A 1.377(3)
C14A H14A 0.9500
C15A C16A 1.393(3)
C15A H15A 0.9500
C16A N3A 1.337(2)
C16A N4A 1.406(3)
C17A O1A 1.247(2)
C17A N4A 1.354(3)
C17A C18A 1.528(3)
C18A C20A 1.528(3)
C18A C19A 1.531(3)
C18A C21A 1.536(3)
C19A H19A 0.9800
C19A H19B 0.9800
C19A H19C 0.9800
C20A H20A 0.9800
C20A H20B 0.9800
C20A H20C 0.9800
C21A H21A 0.9800
C21A H21B 0.9800
C21A H21C 0.9800
C22A N2A 1.508(2)
C22A C23A 1.509(3)
C22A C28A 1.513(3)
C22A H22A 1.0000
C23A N5A 1.357(3)
C23A C24A 1.377(3)
C24A C25A 1.389(3)
C24A H24A 0.9500
C25A C26A 1.383(3)
C25A H25A 0.9500
C26A C27A 1.379(3)
C26A H26A 0.9500
C27A N5A 1.346(2)
C27A H27A 0.9500
C28A N6A 1.350(2)
C28A C29A 1.376(3)
C29A C30A 1.391(3)
C29A H29A 0.9500
C30A C31A 1.376(3)
C30A H30A 0.9500
C31A C32A 1.380(3)
C31A H31A 0.9500
C32A N6A 1.342(2)
C32A H32A 0.9500
N4A H4A 0.8800
B1A F3A 1.378(13)
B1A F4A 1.381(14)
B1A F2A 1.385(13)
B1A F1A 1.389(13)
B1C F3C 1.370(8)
B1C F1C 1.376(8)
B1C F2C 1.386(8)
B1C F4C 1.401(7)
B2A F6A 1.386(6)
B2A F7A 1.389(6)
B2A F5A 1.400(7)
B2A F8A 1.408(6)
B2C F7C 1.334(14)
B2C F6C 1.374(15)
B2C F8C 1.386(15)
B2C F5C 1.415(16)
B2' F7' 1.339(16)
B2' F6' 1.389(17)
B2' F5' 1.403(17)
B2' F8' 1.427(17)
Fe2 N3B 1.9229(16)
Fe2 O1B 1.9472(13)
Fe2 N6B 1.9583(16)
Fe2 N5B 1.9708(16)
Fe2 N2B 1.9775(16)
Fe2 S1B 2.2865(5)
S1B C4B 1.781(2)
S1B C3B 1.8177(19)
C1B N1B 1.145(3)
C1B C2B 1.461(3)
C2B C3B 1.530(3)
C2B H2B1 0.9900
C2B H2B2 0.9900
C3B H3B1 0.9900
C3B H3B2 0.9900
C4B C5B 1.388(3)
C4B C9B 1.401(3)
C5B C6B 1.392(3)
C5B H5B 0.9500
C6B C7B 1.382(3)
C6B H6B 0.9500
C7B C8B 1.388(3)
C7B H7B 0.9500
C8B C9B 1.398(3)
C8B H8B 0.9500
C9B C10B 1.500(3)
C10B N2B 1.503(2)
C10B H10C 0.9900
C10B H10D 0.9900
C11B N2B 1.506(2)
C11B C12B 1.508(3)
C11B H11C 0.9900
C11B H11D 0.9900
C12B N3B 1.363(2)
C12B C13B 1.371(3)
C13B C14B 1.394(3)
C13B H13B 0.9500
C14B C15B 1.377(3)
C14B H14B 0.9500
C15B C16B 1.389(3)
C15B H15B 0.9500
C16B N3B 1.339(2)
C16B N4B 1.406(2)
C17B O1B 1.248(2)
C17B N4B 1.350(3)
C17B C18B 1.527(3)
C18B C20B 1.526(3)
C18B C21B 1.534(3)
C18B C19B 1.534(3)
C19B H19D 0.9800
C19B H19E 0.9800
C19B H19F 0.9800
C20B H20D 0.9800
C20B H20E 0.9800
C20B H20F 0.9800
C21B H21D 0.9800
C21B H21E 0.9800
C21B H21F 0.9800
C22B N2B 1.502(3)
C22B C28B 1.504(3)
C22B C23B 1.512(3)
C22B H22B 1.0000
C23B N5B 1.355(2)
C23B C24B 1.378(3)
C24B C25B 1.390(3)
C24B H24B 0.9500
C25B C26B 1.381(3)
C25B H25B 0.9500
C26B C27B 1.381(3)
C26B H26B 0.9500
C27B N5B 1.346(2)
C27B H27B 0.9500
C28B N6B 1.351(3)
C28B C29B 1.377(3)
C29B C30B 1.387(3)
C29B H29B 0.9500
C30B C31B 1.377(3)
C30B H30B 0.9500
C31B C32B 1.383(3)
C31B H31B 0.9500
C32B N6B 1.343(3)
C32B H32B 0.9500
N4B H4B 0.8800
B1B F1B 1.376(3)
B1B F3B 1.385(3)
B1B F2B 1.391(3)
B1B F4B 1.400(3)
B2B F8B 1.355(11)
B2B F5B 1.377(11)
B2B F7B 1.382(11)
B2B F6B 1.383(11)
B2D F8D 1.366(10)
B2D F7D 1.368(10)
B2D F5D 1.373(10)
B2D F6D 1.390(10)
N1S C2S 1.133(4)
C1S C2S 1.440(4)
C1S H1S1 0.9800
C1S H1S2 0.9800
C1S H1S3 0.9800
N2S C4S 1.138(4)
C3S C4S 1.457(4)
C3S H3S1 0.9800
C3S H3S2 0.9800
C3S H3S3 0.9800

loop_
_geom_torsion_atom_site_label_1
_geom_torsion_atom_site_label_2
_geom_torsion_atom_site_label_3
_geom_torsion_atom_site_label_4
_geom_torsion
N3A Fe1 S1A C4A 60.94(8)
O1A Fe1 S1A C4A 154.41(8)
N5A Fe1 S1A C4A -109.12(8)
N2A Fe1 S1A C4A -24.40(8)
N3A Fe1 S1A C3A 174.76(9)
O1A Fe1 S1A C3A -91.77(9)
N5A Fe1 S1A C3A 4.70(9)
N2A Fe1 S1A C3A 89.42(9)
C1A C2A C3A S1A -61.1(2)
C4A S1A C3A C2A -68.11(16)
Fe1 S1A C3A C2A 176.54(12)
C3A S1A C4A C5A 102.34(16)
Fe1 S1A C4A C5A -135.50(14)
C3A S1A C4A C9A -83.29(17)
Fe1 S1A C4A C9A 38.87(17)
C9A C4A C5A C6A 0.5(3)
S1A C4A C5A C6A 174.88(16)
C4A C5A C6A C7A 0.0(3)
C5A C6A C7A C8A 0.3(3)
C6A C7A C8A C9A -1.0(3)
C7A C8A C9A C4A 1.5(3)
C7A C8A C9A C10A -175.93(18)
C5A C4A C9A C8A -1.2(3)
S1A C4A C9A C8A -175.41(15)
C5A C4A C9A C10A 176.12(18)
S1A C4A C9A C10A 1.9(3)
C8A C9A C10A N2A 112.9(2)
C4A C9A C10A N2A -64.4(2)
N2A C11A C12A N3A 26.2(2)
N2A C11A C12A C13A -155.57(18)
N3A C12A C13A C14A 2.7(3)
C11A C12A C13A C14A -175.44(19)
C12A C13A C14A C15A -0.2(3)
C13A C14A C15A C16A -1.9(3)
C14A C15A C16A N3A 1.7(3)
C14A C15A C16A N4A -177.19(19)
O1A C17A C18A C20A 12.4(3)
N4A C17A C18A C20A -170.22(18)
O1A C17A C18A C19A -105.8(2)
N4A C17A C18A C19A 71.6(2)
O1A C17A C18A C21A 133.8(2)
N4A C17A C18A C21A -48.9(3)
N2A C22A C23A N5A -43.3(2)
C28A C22A C23A N5A 68.5(2)
N2A C22A C23A C24A 139.7(2)
C28A C22A C23A C24A -108.4(2)
N5A C23A C24A C25A -1.1(3)
C22A C23A C24A C25A 175.54(19)
C23A C24A C25A C26A 0.1(3)
C24A C25A C26A C27A 0.2(3)
C25A C26A C27A N5A 0.4(3)
N2A C22A C28A N6A 41.5(2)
C23A C22A C28A N6A -70.5(2)
N2A C22A C28A C29A -138.98(19)
C23A C22A C28A C29A 109.0(2)
N6A C28A C29A C30A -0.8(3)
C22A C28A C29A C30A 179.74(18)
C28A C29A C30A C31A -0.2(3)
C29A C30A C31A C32A 0.8(3)
C30A C31A C32A N6A -0.4(3)
C9A C10A N2A C11A -53.0(2)
C9A C10A N2A C22A -178.18(15)
C9A C10A N2A Fe1 71.07(18)
C12A C11A N2A C10A 101.44(18)
C12A C11A N2A C22A -134.79(16)
C12A C11A N2A Fe1 -27.49(18)
C23A C22A N2A C10A -66.72(19)
C28A C22A N2A C10A -179.22(15)
C23A C22A N2A C11A 169.49(15)
C28A C22A N2A C11A 56.99(19)
C23A C22A N2A Fe1 55.85(15)
C28A C22A N2A Fe1 -56.65(14)
N3A Fe1 N2A C10A -107.18(13)
N6A Fe1 N2A C10A 162.04(14)
N5A Fe1 N2A C10A 74.83(13)
S1A Fe1 N2A C10A -23.41(13)
N3A Fe1 N2A C11A 17.99(12)
N6A Fe1 N2A C11A -72.79(12)
N5A Fe1 N2A C11A -159.99(13)
S1A Fe1 N2A C11A 101.76(11)
N3A Fe1 N2A C22A 135.16(11)
N6A Fe1 N2A C22A 44.38(11)
N5A Fe1 N2A C22A -42.82(11)
S1A Fe1 N2A C22A -141.07(10)
C15A C16A N3A C12A 0.7(3)
N4A C16A N3A C12A 179.57(17)
C15A C16A N3A Fe1 -171.55(15)
N4A C16A N3A Fe1 7.3(3)
C13A C12A N3A C16A -3.0(3)
C11A C12A N3A C16A 175.30(17)
C13A C12A N3A Fe1 170.16(15)
C11A C12A N3A Fe1 -11.6(2)
O1A Fe1 N3A C16A -14.76(16)
N6A Fe1 N3A C16A -108.99(16)
N2A Fe1 N3A C16A 168.56(17)
S1A Fe1 N3A C16A 71.56(16)
O1A Fe1 N3A C12A 172.64(13)
N6A Fe1 N3A C12A 78.41(14)
N5A Fe1 N3A C12A 7.2(4)
N2A Fe1 N3A C12A -4.04(13)
S1A Fe1 N3A C12A -101.05(13)
O1A C17A N4A C16A -1.8(3)
C18A C17A N4A C16A -179.00(19)
N3A C16A N4A C17A 4.5(3)
C15A C16A N4A C17A -176.6(2)
C26A C27A N5A C23A -1.4(3)
C26A C27A N5A Fe1 176.45(15)
C24A C23A N5A C27A 1.7(3)
C22A C23A N5A C27A -175.30(17)
C24A C23A N5A Fe1 -176.55(16)
C22A C23A N5A Fe1 6.4(2)
N3A Fe1 N5A C27A -166.9(3)
O1A Fe1 N5A C27A 27.79(18)
N6A Fe1 N5A C27A 121.61(18)
N2A Fe1 N5A C27A -155.58(18)
S1A Fe1 N5A C27A -59.88(18)
N3A Fe1 N5A C23A 11.1(4)
O1A Fe1 N5A C23A -154.24(13)
N6A Fe1 N5A C23A -60.42(13)
N2A Fe1 N5A C23A 22.39(13)
S1A Fe1 N5A C23A 118.09(12)
C31A C32A N6A C28A -0.7(3)
C31A C32A N6A Fe1 -175.60(14)
C29A C28A N6A C32A 1.3(3)
C22A C28A N6A C32A -179.23(16)
C29A C28A N6A Fe1 177.04(15)
C22A C28A N6A Fe1 -3.45(19)
N3A Fe1 N6A C32A 64.14(17)
O1A Fe1 N6A C32A -29.00(17)
N5A Fe1 N6A C32A -125.67(17)
N2A Fe1 N6A C32A 150.12(17)
N3A Fe1 N6A C28A -111.11(13)
O1A Fe1 N6A C28A 155.75(13)
N5A Fe1 N6A C28A 59.09(13)
N2A Fe1 N6A C28A -25.13(13)
N4A C17A O1A Fe1 -12.2(3)
C18A C17A O1A Fe1 164.92(13)
N3A Fe1 O1A C17A 17.37(16)
N6A Fe1 O1A C17A 107.86(15)
N5A Fe1 O1A C17A -165.23(15)
S1A Fe1 O1A C17A -66.70(15)
N3B Fe2 S1B C4B 57.71(9)
O1B Fe2 S1B C4B 150.50(8)
N5B Fe2 S1B C4B -112.23(8)
N2B Fe2 S1B C4B -27.67(8)
N3B Fe2 S1B C3B 171.75(9)
O1B Fe2 S1B C3B -95.46(8)
N5B Fe2 S1B C3B 1.82(9)
N2B Fe2 S1B C3B 86.37(9)
C1B C2B C3B S1B -57.8(2)
C4B S1B C3B C2B -71.84(16)
Fe2 S1B C3B C2B 173.20(11)
C3B S1B C4B C5B 106.74(16)
Fe2 S1B C4B C5B -129.89(14)
C3B S1B C4B C9B -80.78(17)
Fe2 S1B C4B C9B 42.59(17)
C9B C4B C5B C6B 0.8(3)
S1B C4B C5B C6B 173.19(16)
C4B C5B C6B C7B 0.3(3)
C5B C6B C7B C8B -0.1(3)
C6B C7B C8B C9B -1.1(3)
C7B C8B C9B C4B 2.1(3)
C7B C8B C9B C10B -172.30(19)
C5B C4B C9B C8B -1.9(3)
S1B C4B C9B C8B -174.11(15)
C5B C4B C9B C10B 172.30(18)
S1B C4B C9B C10B 0.1(3)
C8B C9B C10B N2B 109.7(2)
C4B C9B C10B N2B -64.3(2)
N2B C11B C12B N3B 28.9(2)
N2B C11B C12B C13B -151.33(18)
N3B C12B C13B C14B 2.8(3)
C11B C12B C13B C14B -177.02(18)
C12B C13B C14B C15B -0.1(3)
C13B C14B C15B C16B -1.9(3)
C14B C15B C16B N3B 1.5(3)
C14B C15B C16B N4B -176.97(18)
O1B C17B C18B C20B 5.0(3)
N4B C17B C18B C20B -176.65(18)
O1B C17B C18B C21B 125.2(2)
N4B C17B C18B C21B -56.5(2)
O1B C17B C18B C19B -113.9(2)
N4B C17B C18B C19B 64.4(2)
N2B C22B C23B N5B -43.6(2)
C28B C22B C23B N5B 68.6(2)
N2B C22B C23B C24B 140.0(2)
C28B C22B C23B C24B -107.8(2)
N5B C23B C24B C25B -0.9(3)
C22B C23B C24B C25B 175.14(19)
C23B C24B C25B C26B 0.2(3)
C24B C25B C26B C27B 0.1(3)
C25B C26B C27B N5B 0.3(3)
N2B C22B C28B N6B 41.5(2)
C23B C22B C28B N6B -70.8(2)
N2B C22B C28B C29B -138.1(2)
C23B C22B C28B C29B 109.6(2)
N6B C28B C29B C30B 0.5(3)
C22B C28B C29B C30B -179.83(19)
C28B C29B C30B C31B -1.3(3)
C29B C30B C31B C32B 0.9(3)
C30B C31B C32B N6B 0.2(3)
C28B C22B N2B C10B -179.84(15)
C23B C22B N2B C10B -67.19(19)
C28B C22B N2B C11B 56.1(2)
C23B C22B N2B C11B 168.74(16)
C28B C22B N2B Fe2 -56.76(15)
C23B C22B N2B Fe2 55.89(15)
C9B C10B N2B C22B -178.38(16)
C9B C10B N2B C11B -52.6(2)
C9B C10B N2B Fe2 70.32(18)
C12B C11B N2B C22B -136.80(17)
C12B C11B N2B C10B 98.51(18)
C12B C11B N2B Fe2 -29.91(18)
N3B Fe2 N2B C22B 136.42(11)
N6B Fe2 N2B C22B 44.46(11)
N5B Fe2 N2B C22B -42.77(11)
S1B Fe2 N2B C22B -139.91(10)
N3B Fe2 N2B C10B -104.96(14)
N6B Fe2 N2B C10B 163.09(14)
N5B Fe2 N2B C10B 75.86(13)
S1B Fe2 N2B C10B -21.28(13)
N3B Fe2 N2B C11B 19.27(12)
N6B Fe2 N2B C11B -72.68(12)
N5B Fe2 N2B C11B -159.91(13)
S1B Fe2 N2B C11B 102.95(11)
C15B C16B N3B C12B 1.0(3)
N4B C16B N3B C12B 179.50(16)
C15B C16B N3B Fe2 -168.10(15)
N4B C16B N3B Fe2 10.4(2)
C13B C12B N3B C16B -3.2(3)
C11B C12B N3B C16B 176.59(16)
C13B C12B N3B Fe2 167.13(15)
C11B C12B N3B Fe2 -13.1(2)
O1B Fe2 N3B C16B -18.07(16)
N6B Fe2 N3B C16B -112.30(16)
N5B Fe2 N3B C16B 170.1(3)
N2B Fe2 N3B C16B 165.53(16)
S1B Fe2 N3B C16B 68.84(15)
O1B Fe2 N3B C12B 172.42(13)
N6B Fe2 N3B C12B 78.19(14)
N5B Fe2 N3B C12B 0.6(4)
N2B Fe2 N3B C12B -3.98(13)
S1B Fe2 N3B C12B -100.68(13)
O1B C17B N4B C16B -4.6(3)
C18B C17B N4B C16B 177.22(18)
N3B C16B N4B C17B 4.8(3)
C15B C16B N4B C17B -176.68(19)
C26B C27B N5B C23B -1.0(3)
C26B C27B N5B Fe2 176.85(14)
C24B C23B N5B C27B 1.3(3)
C22B C23B N5B C27B -175.22(17)
C24B C23B N5B Fe2 -177.01(17)
C22B C23B N5B Fe2 6.5(2)
N3B Fe2 N5B C27B -160.4(3)
O1B Fe2 N5B C27B 27.91(18)
N6B Fe2 N5B C27B 121.64(18)
N2B Fe2 N5B C27B -155.74(18)
S1B Fe2 N5B C27B -60.25(18)
N3B Fe2 N5B C23B 17.6(4)
O1B Fe2 N5B C23B -154.14(13)
N6B Fe2 N5B C23B -60.40(14)
N2B Fe2 N5B C23B 22.21(13)
S1B Fe2 N5B C23B 117.70(13)
C31B C32B N6B C28B -1.0(3)
C31B C32B N6B Fe2 -176.06(14)
C29B C28B N6B C32B 0.6(3)
C22B C28B N6B C32B -179.07(16)
C29B C28B N6B Fe2 176.53(16)
C22B C28B N6B Fe2 -3.16(19)
N3B Fe2 N6B C32B 64.21(17)
O1B Fe2 N6B C32B -28.38(17)
N5B Fe2 N6B C32B -125.74(17)
N2B Fe2 N6B C32B 150.05(17)
N3B Fe2 N6B C28B -111.14(13)
O1B Fe2 N6B C28B 156.26(13)
N5B Fe2 N6B C28B 58.91(13)
N2B Fe2 N6B C28B -25.30(13)
N4B C17B O1B Fe2 -10.7(3)
C18B C17B O1B Fe2 167.45(13)
N3B Fe2 O1B C17B 18.26(16)
N6B Fe2 O1B C17B 109.84(15)
N5B Fe2 O1B C17B -163.20(15)
S1B Fe2 O1B C17B -65.77(15)
